data_7224099
loop_
_publ_author_name
'Espinosa, Miguel'
'Garc\'ia Ortiz, Andrea'
'Blay, Gonzalo'
'Cardona, Luz'
'Mu\~noz, Carmen'
'Pedro, Jose R.'

_publ_section_title
;
 E,Z-Stereodivergent Synthesis of N-Tosyl \a,\b-Dehydroamino Esters via a
 Mukaiyama-Michael Addition
;
_journal_name_full 'RSC Adv.'
_journal_paper_doi 10.1039/C5RA27354D
_journal_year 2016
_chemical_formula_sum 'C20 H21 N O4 S'
_chemical_formula_weight 371.44
_chemical_name_systematic
;
 ?
;
_space_group_IT_number 2
_symmetry_cell_setting triclinic
_symmetry_space_group_name_Hall '-P 1'
_symmetry_space_group_name_H-M 'P -1'
_atom_sites_solution_hydrogens geom
_atom_sites_solution_primary direct
_atom_sites_solution_secondary difmap
_audit_creation_method SHELXL-97
_audit_update_record
;
2015-12-11 deposited with the CCDC.
2016-02-01 downloaded from the CCDC.
;
_cell_angle_alpha 96.643(5)
_cell_angle_beta 98.870(4)
_cell_angle_gamma 103.083(6)
_cell_formula_units_Z 2
_cell_length_a 7.7047(5)
_cell_length_b 7.7334(5)
_cell_length_c 16.8738(8)
_cell_measurement_reflns_used 4762
_cell_measurement_temperature 200(1)
_cell_measurement_theta_max 26.7400
_cell_measurement_theta_min 3.3930
_cell_volume 955.67(10)
_computing_cell_refinement 'HKL DENZO'
_computing_data_collection COLLECT
_computing_data_reduction 'HKL DENZO and SCALEPACK'
_computing_structure_refinement 'SHELXL-97 (Sheldrick, 2008)'
_computing_structure_solution SHELXS-97
_diffrn_ambient_temperature 200(1)
_diffrn_measured_fraction_theta_full 0.996
_diffrn_measured_fraction_theta_max 0.913
_diffrn_measurement_device_type KappaCCD
_diffrn_radiation_monochromator graphite
_diffrn_radiation_source 'fine-focus sealed tube'
_diffrn_radiation_type MoK\a
_diffrn_radiation_wavelength 0.71069
_diffrn_reflns_av_R_equivalents 0.0376
_diffrn_reflns_av_sigmaI/netI 0.0482
_diffrn_reflns_limit_h_max 10
_diffrn_reflns_limit_h_min -10
_diffrn_reflns_limit_k_max 10
_diffrn_reflns_limit_k_min -10
_diffrn_reflns_limit_l_max 23
_diffrn_reflns_limit_l_min -23
_diffrn_reflns_number 18232
_diffrn_reflns_theta_full 25.00
_diffrn_reflns_theta_max 29.96
_diffrn_reflns_theta_min 3.35
_exptl_absorpt_coefficient_mu 0.194
_exptl_absorpt_correction_T_max 0.9904
_exptl_absorpt_correction_T_min 0.9678
_exptl_absorpt_correction_type empirical
_exptl_absorpt_process_details 'Empirical absorption correction:XABS2'
_exptl_crystal_colour colorless
_exptl_crystal_density_diffrn 1.291
_exptl_crystal_density_method 'not measured'
_exptl_crystal_description prismatic
_exptl_crystal_F_000 392
_exptl_crystal_size_max 0.17
_exptl_crystal_size_mid 0.05
_exptl_crystal_size_min 0.05
_refine_diff_density_max 0.341
_refine_diff_density_min -0.320
_refine_diff_density_rms 0.051
_refine_ls_extinction_method none
_refine_ls_goodness_of_fit_ref 0.763
_refine_ls_hydrogen_treatment mixed
_refine_ls_matrix_type full
_refine_ls_number_parameters 235
_refine_ls_number_reflns 5065
_refine_ls_number_restraints 0
_refine_ls_restrained_S_all 0.763
_refine_ls_R_factor_all 0.0842
_refine_ls_R_factor_gt 0.0512
_refine_ls_shift/su_max 0.039
_refine_ls_shift/su_mean 0.005
_refine_ls_structure_factor_coef Fsqd
_refine_ls_weighting_details 'calc w=1/[\s^2^(Fo^2^)+(0.1353P)^2^+1.1027P] where P=(Fo^2^+2Fc^2^)/3'
_refine_ls_weighting_scheme calc
_refine_ls_wR_factor_gt 0.1467
_refine_ls_wR_factor_ref 0.1935
_reflns_number_gt 3464
_reflns_number_total 5065
_reflns_threshold_expression >2sigma(I)
_cod_data_source_file c5ra27354d2.cif
_cod_data_source_block shelxl
_cod_original_cell_volume 955.68(10)
_cod_original_sg_symbol_H-M P-1
_cod_database_code 7224099

loop_
_symmetry_equiv_pos_as_xyz
'x, y, z'
'-x, -y, -z'

loop_
_atom_site_label
_atom_site_type_symbol
_atom_site_fract_x
_atom_site_fract_y
_atom_site_fract_z
_atom_site_U_iso_or_equiv
_atom_site_adp_type
_atom_site_occupancy
_atom_site_symmetry_multiplicity
_atom_site_calc_flag
_atom_site_refinement_flags
S S 0.60763(8) -0.43222(8) 0.28537(3) 0.03383(18) Uani 1 1 d .
O1 O 0.3980(2) -0.0583(2) 0.25273(9) 0.0330(4) Uani 1 1 d .
O2 O 0.6797(2) 0.0314(2) 0.32950(10) 0.0384(4) Uani 1 1 d .
O3 O 0.4932(2) -0.3541(2) 0.33030(10) 0.0413(4) Uani 1 1 d .
O4 O 0.5432(2) -0.6173(2) 0.24838(11) 0.0442(4) Uani 1 1 d .
N N 0.6606(3) -0.3235(3) 0.20956(11) 0.0330(4) Uani 1 1 d .
C1 C 0.6337(3) -0.1654(3) 0.20486(12) 0.0289(4) Uani 1 1 d .
C2 C 0.6803(3) -0.0833(3) 0.13551(13) 0.0317(5) Uani 1 1 d .
H2 H 0.7299 -0.1459 0.0982 0.038 Uiso 1 1 calc R
C3 C 0.6558(3) 0.0776(3) 0.12228(13) 0.0311(5) Uani 1 1 d .
H3 H 0.6030 0.1366 0.1595 0.037 Uiso 1 1 calc R
C4 C 0.7041(3) 0.1692(3) 0.05475(13) 0.0314(5) Uani 1 1 d .
C5 C 0.6658(3) 0.3350(3) 0.04893(15) 0.0382(5) Uani 1 1 d .
H5 H 0.6074 0.3834 0.0870 0.046 Uiso 1 1 calc R
C6 C 0.7134(4) 0.4294(4) -0.01293(16) 0.0452(6) Uani 1 1 d .
H6 H 0.6857 0.5398 -0.0157 0.054 Uiso 1 1 calc R
C7 C 0.8007(3) 0.3628(4) -0.07034(14) 0.0419(6) Uani 1 1 d .
C8 C 0.8397(3) 0.1962(4) -0.06455(15) 0.0440(6) Uani 1 1 d .
H8 H 0.8991 0.1489 -0.1025 0.053 Uiso 1 1 calc R
C9 C 0.7917(3) 0.1004(4) -0.00361(14) 0.0386(5) Uani 1 1 d .
H9 H 0.8180 -0.0108 -0.0014 0.046 Uiso 1 1 calc R
C10 C 0.8550(4) 0.4651(4) -0.13697(17) 0.0597(9) Uani 1 1 d .
H10A H 0.8184 0.5760 -0.1318 0.072 Uiso 1 1 calc R
H10B H 0.7971 0.3943 -0.1888 0.072 Uiso 1 1 calc R
H10C H 0.9843 0.4904 -0.1328 0.072 Uiso 1 1 calc R
C11 C 0.8200(3) -0.4006(3) 0.34794(13) 0.0324(5) Uani 1 1 d .
C12 C 0.9345(3) -0.5068(3) 0.32801(15) 0.0380(5) Uani 1 1 d .
H12 H 0.8994 -0.5950 0.2822 0.046 Uiso 1 1 calc R
C13 C 1.1022(3) -0.4788(4) 0.37772(15) 0.0411(6) Uani 1 1 d .
H13 H 1.1802 -0.5492 0.3648 0.049 Uiso 1 1 calc R
C14 C 1.1568(3) -0.3479(3) 0.44656(14) 0.0373(5) Uani 1 1 d .
C15 C 1.0390(4) -0.2446(3) 0.46534(15) 0.0414(6) Uani 1 1 d .
H15 H 1.0733 -0.1575 0.5115 0.050 Uiso 1 1 calc R
C16 C 0.8705(4) -0.2691(3) 0.41624(15) 0.0404(5) Uani 1 1 d .
H16 H 0.7927 -0.1985 0.4290 0.049 Uiso 1 1 calc R
C17 C 1.3397(4) -0.3177(4) 0.50002(15) 0.0493(7) Uani 1 1 d .
H17A H 1.4039 -0.3994 0.4783 0.059 Uiso 1 1 calc R
H17B H 1.3241 -0.3383 0.5538 0.059 Uiso 1 1 calc R
H17C H 1.4077 -0.1963 0.5021 0.059 Uiso 1 1 calc R
C18 C 0.5725(3) -0.0536(3) 0.27063(13) 0.0298(4) Uani 1 1 d .
C19 C 0.3250(3) 0.0314(3) 0.31591(14) 0.0369(5) Uani 1 1 d .
H19A H 0.3941 0.1554 0.3320 0.044 Uiso 1 1 calc R
H19B H 0.3314 -0.0287 0.3633 0.044 Uiso 1 1 calc R
C20 C 0.1317(4) 0.0236(5) 0.2817(2) 0.0566(8) Uani 1 1 d .
H20A H 0.0796 0.0818 0.3220 0.068 Uiso 1 1 calc R
H20B H 0.0645 -0.0996 0.2661 0.068 Uiso 1 1 calc R
H20C H 0.1270 0.0837 0.2350 0.068 Uiso 1 1 calc R

loop_
_atom_site_aniso_label
_atom_site_aniso_U_11
_atom_site_aniso_U_22
_atom_site_aniso_U_33
_atom_site_aniso_U_23
_atom_site_aniso_U_13
_atom_site_aniso_U_12
S 0.0352(3) 0.0311(3) 0.0350(3) 0.0067(2) 0.0098(2) 0.0049(2)
O1 0.0286(8) 0.0379(9) 0.0339(8) 0.0040(6) 0.0080(6) 0.0104(6)
O2 0.0343(8) 0.0427(9) 0.0341(8) -0.0027(7) 0.0020(7) 0.0089(7)
O3 0.0387(9) 0.0480(10) 0.0426(9) 0.0122(8) 0.0172(7) 0.0124(8)
O4 0.0480(10) 0.0297(9) 0.0493(10) 0.0049(7) 0.0065(8) 0.0008(7)
N 0.0358(10) 0.0326(10) 0.0314(9) 0.0042(7) 0.0083(8) 0.0092(8)
C1 0.0229(9) 0.0334(11) 0.0279(10) 0.0018(8) 0.0035(8) 0.0041(8)
C2 0.0294(10) 0.0367(12) 0.0294(10) 0.0037(9) 0.0069(8) 0.0089(9)
C3 0.0263(10) 0.0354(12) 0.0303(10) 0.0031(8) 0.0040(8) 0.0067(9)
C4 0.0265(10) 0.0359(12) 0.0284(10) 0.0031(8) 0.0011(8) 0.0041(9)
C5 0.0398(12) 0.0371(13) 0.0366(12) 0.0056(9) 0.0030(10) 0.0100(10)
C6 0.0468(14) 0.0381(13) 0.0436(13) 0.0109(10) -0.0046(11) 0.0024(11)
C7 0.0342(12) 0.0472(14) 0.0324(11) 0.0109(10) -0.0051(9) -0.0091(10)
C8 0.0374(13) 0.0586(17) 0.0360(12) 0.0104(11) 0.0115(10) 0.0071(11)
C9 0.0360(12) 0.0448(14) 0.0372(12) 0.0097(10) 0.0089(10) 0.0117(10)
C10 0.0520(17) 0.068(2) 0.0454(15) 0.0253(14) -0.0045(13) -0.0127(15)
C11 0.0372(11) 0.0286(11) 0.0316(10) 0.0066(8) 0.0093(9) 0.0055(9)
C12 0.0396(12) 0.0365(12) 0.0376(12) 0.0008(9) 0.0132(10) 0.0074(10)
C13 0.0407(13) 0.0433(14) 0.0426(13) 0.0037(10) 0.0133(10) 0.0146(11)
C14 0.0402(12) 0.0406(13) 0.0327(11) 0.0094(9) 0.0104(9) 0.0088(10)
C15 0.0488(14) 0.0401(13) 0.0325(11) -0.0001(10) 0.0045(10) 0.0102(11)
C16 0.0478(14) 0.0368(13) 0.0391(12) 0.0028(10) 0.0094(10) 0.0160(11)
C17 0.0451(14) 0.0665(19) 0.0364(13) 0.0047(12) 0.0054(11) 0.0168(13)
C18 0.0292(10) 0.0293(11) 0.0312(10) 0.0058(8) 0.0068(8) 0.0063(8)
C19 0.0368(12) 0.0390(13) 0.0382(12) 0.0057(9) 0.0136(9) 0.0120(10)
C20 0.0389(14) 0.0664(19) 0.0668(19) -0.0009(15) 0.0154(13) 0.0199(13)

loop_
_atom_type_symbol
_atom_type_description
_atom_type_scat_dispersion_real
_atom_type_scat_dispersion_imag
_atom_type_scat_source
C C 0.0033 0.0016 'International Tables Vol C Tables 4.2.6.8 and 6.1.1.4'
H H 0.0000 0.0000 'International Tables Vol C Tables 4.2.6.8 and 6.1.1.4'
N N 0.0061 0.0033 'International Tables Vol C Tables 4.2.6.8 and 6.1.1.4'
O O 0.0106 0.0060 'International Tables Vol C Tables 4.2.6.8 and 6.1.1.4'
S S 0.1246 0.1234 'International Tables Vol C Tables 4.2.6.8 and 6.1.1.4'

loop_
_geom_angle_atom_site_label_1
_geom_angle_atom_site_label_2
_geom_angle_atom_site_label_3
_geom_angle
O3 S O4 118.28(11)
O3 S N 112.59(10)
O4 S N 104.32(10)
O3 S C11 108.83(11)
O4 S C11 109.32(11)
N S C11 102.29(10)
C18 O1 C19 115.79(17)
C1 N S 121.46(16)
N C1 C2 117.38(19)
N C1 C18 124.51(19)
C2 C1 C18 117.88(19)
C3 C2 C1 123.5(2)
C2 C3 C4 126.1(2)
C5 C4 C9 118.0(2)
C5 C4 C3 118.8(2)
C9 C4 C3 123.2(2)
C4 C5 C6 121.0(2)
C7 C6 C5 121.4(3)
C8 C7 C6 117.8(2)
C8 C7 C10 120.4(3)
C6 C7 C10 121.8(3)
C9 C8 C7 121.4(2)
C8 C9 C4 120.5(2)
C12 C11 C16 121.2(2)
C12 C11 S 119.39(18)
C16 C11 S 119.37(18)
C13 C12 C11 118.6(2)
C12 C13 C14 121.5(2)
C15 C14 C13 118.7(2)
C15 C14 C17 120.2(2)
C13 C14 C17 121.2(2)
C14 C15 C16 121.0(2)
C15 C16 C11 119.0(2)
O2 C18 O1 126.9(2)
O2 C18 C1 120.68(19)
O1 C18 C1 112.40(17)
O1 C19 C20 107.5(2)

loop_
_geom_bond_atom_site_label_1
_geom_bond_atom_site_label_2
_geom_bond_distance
S O3 1.4346(18)
S O4 1.4354(18)
S N 1.6626(19)
S C11 1.754(2)
O1 C18 1.323(3)
O1 C19 1.458(3)
O2 C18 1.205(3)
N C1 1.295(3)
C1 C2 1.449(3)
C1 C18 1.525(3)
C2 C3 1.339(3)
C3 C4 1.462(3)
C4 C5 1.390(3)
C4 C9 1.398(3)
C5 C6 1.389(4)
C6 C7 1.378(4)
C7 C8 1.398(4)
C7 C10 1.505(3)
C8 C9 1.383(3)
C11 C12 1.386(3)
C11 C16 1.387(3)
C12 C13 1.385(3)
C13 C14 1.391(3)
C14 C15 1.386(4)
C14 C17 1.505(3)
C15 C16 1.388(4)
C19 C20 1.497(4)
